data_7110579
loop_
_publ_author_name
'Suen, Maw-Cherng'
'Tseng, Gwo-Wei'
'Chen, Jhy-Der'
'Keng, Tai-Chiun'
'Wang, Ju-Chun'

_publ_section_title
;
 Novel cyclic hexanuclear complexes containing quadruply bonded units
 joined by \m6-carbonate ions
;
_journal_issue 13
_journal_name_full 'Chemical Communications'
_journal_page_first 1185
_journal_paper_doi 10.1039/a903410b
_journal_year 1999
_chemical_formula_sum 'C93 H75 F19 I3 Mo6 N7 O15 P6'
_chemical_formula_weight 2985.7
_space_group_IT_number 15
_symmetry_cell_setting monoclinic
_symmetry_space_group_name_Hall '-C 2yc'
_symmetry_space_group_name_H-M 'C 1 2/c 1'
_atom_sites_solution_hydrogens geom
_atom_sites_solution_primary direct
_atom_sites_solution_secondary difmap
_audit_creation_method SHELXL-97
_cell_angle_alpha 90.00
_cell_angle_beta 114.4620(10)
_cell_angle_gamma 90.00
_cell_formula_units_Z 4
_cell_length_a 29.9830(16)
_cell_length_b 17.3359(9)
_cell_length_c 23.5145(12)
_cell_measurement_temperature 298(2)
_cell_volume 11125.3(10)
_computing_cell_refinement 'Siemens XSCANS'
_computing_data_collection 'Siemens XSCANS'
_computing_data_reduction 'Siemens SHELXTL'
_computing_molecular_graphics 'Siemens SHELXTL'
_computing_publication_material 'Siemens SHELXTL'
_computing_structure_refinement 'Siemens SHELXTL'
_computing_structure_solution 'Siemens SHELXTL'
_diffrn_ambient_temperature 298(2)
_diffrn_measured_fraction_theta_full 0.754
_diffrn_measured_fraction_theta_max 0.754
_diffrn_measurement_device_type 'Siemens SMART-CCD'
_diffrn_measurement_method '\w scans'
_diffrn_radiation_monochromator graphite
_diffrn_radiation_source 'fine-focus sealed tube'
_diffrn_radiation_type MoK\a
_diffrn_radiation_wavelength 0.71073
_diffrn_reflns_av_R_equivalents 0.0363
_diffrn_reflns_av_sigmaI/netI 0.0383
_diffrn_reflns_limit_h_max 35
_diffrn_reflns_limit_h_min -31
_diffrn_reflns_limit_k_max 20
_diffrn_reflns_limit_k_min -5
_diffrn_reflns_limit_l_max 24
_diffrn_reflns_limit_l_min -25
_diffrn_reflns_number 15742
_diffrn_reflns_theta_full 25.02
_diffrn_reflns_theta_max 25.02
_diffrn_reflns_theta_min 1.50
_exptl_absorpt_coefficient_mu 1.666
_exptl_absorpt_correction_T_max 0.2493
_exptl_absorpt_correction_T_min 0.1910
_exptl_absorpt_correction_type 'empirical; \y-scans'
_exptl_absorpt_process_details 'Siemens SHELXTL'
_exptl_crystal_colour RED
_exptl_crystal_density_diffrn 1.783
_exptl_crystal_density_method 'not measured'
_exptl_crystal_description PLATE
_exptl_crystal_F_000 5800
_exptl_crystal_size_max 0.40
_exptl_crystal_size_mid 0.36
_exptl_crystal_size_min 0.10
_refine_diff_density_max 1.04
_refine_diff_density_min -0.80
_refine_ls_extinction_method none
_refine_ls_goodness_of_fit_ref 1.92
_refine_ls_hydrogen_treatment 'not refined'
_refine_ls_matrix_type full
_refine_ls_number_parameters 661
_refine_ls_number_reflns 6281
_refine_ls_number_restraints 0
_refine_ls_R_factor_all 0.0680
_refine_ls_R_factor_gt 0.0561
_refine_ls_shift/su_max 0.003
_refine_ls_shift/su_mean 0.001
_refine_ls_structure_factor_coef F
_refine_ls_weighting_details 'calc w=1/[\s^2^(Fo)+g(F)^2^)] where g=0.0005'
_refine_ls_weighting_scheme calc
_refine_ls_wR_factor_gt 0.0683
_refine_ls_wR_factor_ref 0.0714
_reflns_number_gt 6281
_reflns_number_total 7418
_reflns_threshold_expression >2sigma(I)
_cod_data_source_file 903410bsup1.cif
_cod_data_source_block 3
_cod_depositor_comments
;
The following automatic conversions were performed:

'_symmetry_cell_setting' value 'Monoclinic' changed to 'monoclinic'
according to /home/saulius/struct/CIF-dictionaries/cif_core.dic
dictionary named 'cif_core.dic' version 2.4.2 from
2011-04-26.

'_geom_bond_publ_flag' value 'Y' changed to 'y'
according to /home/saulius/struct/CIF-dictionaries/cif_core.dic
dictionary named 'cif_core.dic' version 2.4.2 from 2011-04-26 (5
times).

'_geom_angle_publ_flag' value 'Y' changed to 'y' according
to /home/saulius/struct/CIF-dictionaries/cif_core.dic dictionary
named 'cif_core.dic' version 2.4.2 from 2011-04-26 (5 times).

Automatic conversion script
Id: cif_fix_values 1891 2012-01-12 08:04:46Z andrius 
;
_cod_original_sg_symbol_H-M C2/c
_cod_database_code 7110579

loop_
_symmetry_equiv_pos_as_xyz
'x, y, z'
'-x, y, -z+1/2'
'x+1/2, y+1/2, z'
'-x+1/2, y+1/2, -z+1/2'
'-x, -y, -z'
'x, -y, z-1/2'
'-x+1/2, -y+1/2, -z'
'x+1/2, -y+1/2, z-1/2'

loop_
_atom_site_label
_atom_site_type_symbol
_atom_site_fract_x
_atom_site_fract_y
_atom_site_fract_z
_atom_site_U_iso_or_equiv
_atom_site_adp_type
_atom_site_occupancy
_atom_site_symmetry_multiplicity
_atom_site_calc_flag
_atom_site_refinement_flags
_atom_site_disorder_assembly
_atom_site_disorder_group
Mo(1) Mo 0.1087(1) 0.3578(1) 0.2921(1) 0.039(1) Uani 1 1 d . . .
Mo(2) Mo 0.0696(1) 0.4649(1) 0.2791(1) 0.038(1) Uani 1 1 d . . .
Mo(3) Mo 0.0392(1) 0.1686(1) 0.2652(1) 0.039(1) Uani 1 1 d . . .
P(1) P 0.1425(1) 0.5571(1) 0.3157(1) 0.049(1) Uani 1 1 d . . .
P(2) P 0.1942(1) 0.4131(1) 0.3189(1) 0.050(1) Uani 1 1 d . . .
P(3) P 0.0525(1) 0.0238(1) 0.2666(1) 0.052(1) Uani 1 1 d . . .
I(1) I 0.0000 0.6128(1) 0.2500 0.061(1) Uani 1 2 d S . .
I(2) I 0.1549(1) 0.1883(1) 0.3092(1) 0.062(1) Uani 1 1 d . . .
N(1) N 0.1947(3) 0.5096(4) 0.3290(4) 0.055(4) Uani 1 1 d . . .
N2) N 0.0000 -0.0236(5) 0.2500 0.063(6) Uani 1 2 d S . .
N(3) N 0.0214(19) 0.7762(17) 0.4148(23) 0.402(48) Uani 1 1 d . . .
N(4) N 0.2097(5) 0.1056(7) 0.1329(8) 0.136(10) Uani 1 1 d . . .
O(1) O 0.0984(2) 0.3555(3) 0.1977(3) 0.047(3) Uani 1 1 d . . .
O(2) O 0.0595(3) 0.4695(3) 0.1840(3) 0.050(3) Uani 1 1 d . . .
O(3) O 0.1180(3) 0.3524(3) 0.3870(3) 0.053(3) Uani 1 1 d . . .
O(4) O 0.0751(2) 0.4626(3) 0.3713(3) 0.046(3) Uani 1 1 d . . .
O(5) O 0.0502(3) 0.1723(3) 0.3604(3) 0.051(3) Uani 1 1 d . . .
O(6) O 0.0316(3) 0.1721(3) 0.1711(3) 0.050(3) Uani 1 1 d . . .
O(7) O 0.0436(2) 0.2913(3) 0.2662(3) 0.040(3) Uani 1 1 d . . .
O(8) O 0.0000 0.4097(4) 0.2500 0.039(4) Uani 1 2 d S . .
F(1) F 0.1514(9) 0.4437(11) 0.5075(9) 0.129(6) Uiso 0.5 1 d P A 1
F(2) F 0.0711(7) 0.4416(10) 0.4826(8) 0.102(5) Uiso 0.5 1 d P A 1
F(3) F 0.1075(7) 0.3369(8) 0.4962(7) 0.088(4) Uiso 0.5 1 d P A 1
F(1') F 0.1057(9) 0.4746(10) 0.4949(9) 0.120(6) Uiso 0.5 1 d P A 2
F(2') F 0.0652(13) 0.3775(16) 0.4773(13) 0.187(10) Uiso 0.5 1 d P A 2
F(3') F 0.1460(9) 0.3692(11) 0.5100(10) 0.129(6) Uiso 0.5 1 d P A 2
F(4) F 0.1101(11) 0.4124(15) 0.0940(12) 0.159(8) Uiso 0.5 1 d P B 1
F(5) F 0.0472(8) 0.4728(9) 0.0671(8) 0.088(4) Uiso 0.5 1 d P B 1
F(6) F 0.0513(10) 0.3500(11) 0.0662(10) 0.136(7) Uiso 0.5 1 d P B 1
F(4') F 0.1081(7) 0.4705(9) 0.0988(7) 0.097(4) Uiso 0.5 1 d P B 2
F(5') F 0.0282(9) 0.4400(13) 0.0572(10) 0.125(7) Uiso 0.5 1 d P B 2
F(6') F 0.0867(6) 0.3566(7) 0.0798(7) 0.075(3) Uiso 0.5 1 d P B 2
F(7) F -0.0073(9) 0.2395(10) 0.4453(9) 0.124(6) Uiso 0.5 1 d P C 1
F(8) F -0.0105(7) 0.1235(9) 0.4485(8) 0.099(5) Uiso 0.5 1 d P C 1
F(9) F 0.0635(8) 0.1797(12) 0.4809(9) 0.107(6) Uiso 0.5 1 d P C 1
F(7') F -0.0180(6) 0.1754(9) 0.4488(7) 0.091(4) Uiso 0.5 1 d P C 2
F(8') F 0.0432(8) 0.1052(11) 0.4622(9) 0.125(6) Uiso 0.5 1 d P C 2
F(9') F 0.0459(9) 0.2294(10) 0.4683(9) 0.117(5) Uiso 0.5 1 d P C 2
F(10) F 0.0000 0.8140(9) 0.2500 0.582(57) Uani 1 2 d S . .
C(1) C 0.0000 0.3310(7) 0.2500 0.053(7) Uani 1 2 d S . .
C(2) C 0.0764(4) 0.4127(5) 0.1653(5) 0.056(5) Uani 1 1 d . . .
C(3) C 0.0681(8) 0.4151(8) 0.0956(8) 0.108(11) Uani 1 1 d . A .
C(4) C 0.0997(4) 0.4061(5) 0.4051(5) 0.057(5) Uani 1 1 d . . .
C(5) C 0.1071(5) 0.4070(7) 0.4743(6) 0.071(6) Uani 1 1 d . B .
C(6) C 0.0120(4) 0.1742(5) 0.3700(5) 0.047(5) Uani 1 1 d . . .
C(7) C 0.0243(11) 0.1711(10) 0.4424(12) 0.162(18) Uani 1 1 d . C .
C(8) C 0.2433(4) 0.3777(5) 0.3908(5) 0.056(5) Uani 1 1 d . . .
C(9) C 0.2842(5) 0.3418(7) 0.3928(7) 0.091(8) Uani 1 1 d . . .
C(10) C 0.3190(7) 0.3151(9) 0.4482(8) 0.127(11) Uani 1 1 d . . .
C(11) C 0.3139(6) 0.3184(7) 0.5023(8) 0.095(8) Uani 1 1 d . . .
C(12) C 0.2716(8) 0.3539(12) 0.4998(8) 0.146(13) Uani 1 1 d . . .
C(13) C 0.2378(7) 0.3826(11) 0.4440(7) 0.145(12) Uani 1 1 d . . .
C(14) C 0.2173(4) 0.4004(7) 0.2587(6) 0.074(6) Uani 1 1 d . . .
C(15) C 0.2224(7) 0.3272(8) 0.2382(8) 0.141(13) Uani 1 1 d . . .
C(16) C 0.2400(9) 0.3190(13) 0.1935(11) 0.210(20) Uani 1 1 d . . .
C(17) C 0.2531(8) 0.3794(14) 0.1679(10) 0.181(17) Uani 1 1 d . . .
C(18) C 0.2498(8) 0.4516(13) 0.1880(8) 0.141(13) Uani 1 1 d . . .
C(19) C 0.2327(6) 0.4619(9) 0.2349(7) 0.101(9) Uani 1 1 d . . .
C(20) C 0.1556(4) 0.6074(6) 0.3874(6) 0.073(6) Uani 1 1 d . D .
C(21) C 0.1898(17) 0.5759(21) 0.4395(19) 0.136(12) Uiso 0.5 1 d P D 1
C(22) C 0.2128(24) 0.6163(27) 0.5048(26) 0.189(19) Uiso 0.5 1 d P D 1
C(23) C 0.1700(18) 0.6573(20) 0.5096(18) 0.115(10) Uiso 0.5 1 d P D 1
C(24) C 0.1349(21) 0.6775(27) 0.4622(25) 0.109(19) Uiso 0.5 1 d P D 1
C(21') C 0.2007(16) 0.6444(20) 0.4124(18) 0.138(12) Uiso 0.5 1 d P D 2
C(22') C 0.2171(15) 0.6943(18) 0.4722(17) 0.118(10) Uiso 0.5 1 d P D 2
C(23') C 0.1828(14) 0.6982(17) 0.4951(16) 0.101(9) Uiso 0.5 1 d P D 2
C(24') C 0.1350(16) 0.6612(23) 0.4710(21) 0.077(11) Uiso 0.5 1 d P D 2
C(25) C 0.1224(6) 0.6315(7) 0.4071(7) 0.096(9) Uani 1 1 d . D .
C(26) C 0.1427(7) 0.6158(7) 0.2066(7) 0.116(11) Uani 1 1 d . . .
C(27) C 0.1407(9) 0.6723(9) 0.1626(8) 0.157(16) Uani 1 1 d . . .
C(28) C 0.1299(7) 0.7439(9) 0.1712(10) 0.127(12) Uani 1 1 d . . .
C(29) C 0.1234(10) 0.7624(8) 0.2191(11) 0.195(22) Uani 1 1 d . . .
C(30) C 0.1273(9) 0.7086(8) 0.2665(10) 0.156(16) Uani 1 1 d . . .
C(31) C 0.1396(4) 0.6334(5) 0.2608(6) 0.067(6) Uani 1 1 d . . .
C(32) C 0.0724(4) -0.0084(5) 0.2063(5) 0.060(5) Uani 1 1 d . . .
C(33) C 0.1192(5) -0.0085(6) 0.2148(6) 0.072(6) Uani 1 1 d . . .
C(34) C 0.1336(6) -0.0294(7) 0.1690(8) 0.095(9) Uani 1 1 d . . .
C(35) C 0.0990(8) -0.0484(7) 0.1116(8) 0.107(11) Uani 1 1 d . . .
C(36) C 0.0520(7) -0.0484(9) 0.1029(7) 0.110(10) Uani 1 1 d . . .
C(37) C 0.0371(5) -0.0283(7) 0.1486(6) 0.088(7) Uani 1 1 d . . .
C(38) C 0.0954(4) -0.0216(5) 0.3363(6) 0.064(6) Uani 1 1 d . . .
C(39) C 0.1166(6) 0.0160(8) 0.3908(7) 0.102(8) Uani 1 1 d . . .
C(40) C 0.1474(8) -0.0227(8) 0.4473(7) 0.138(11) Uani 1 1 d . . .
C(41) C 0.1559(8) -0.0968(8) 0.4467(8) 0.130(12) Uani 1 1 d . . .
C(42) C 0.1340(8) -0.1369(8) 0.3929(9) 0.142(13) Uani 1 1 d . . .
C(43) C 0.1056(7) -0.0995(7) 0.3371(7) 0.123(11) Uani 1 1 d . . .
C(44) C 0.1312(6) 0.1755(9) 0.1229(8) 0.114(10) Uani 1 1 d . . .
C(45) C 0.1765(6) 0.1332(7) 0.1304(9) 0.108(9) Uani 1 1 d . . .
C(46) C -0.0085(12) 0.6244(14) 0.4137(10) 0.211(23) Uani 1 1 d . . .
C(47) C 0.0069(11) 0.7124(23) 0.4128(11) 0.185(19) Uani 1 1 d . . .
H(9A) H 0.2891 0.3374 0.3551 0.080 Uiso 1 1 . . . .
H(10A) H 0.3484 0.2921 0.4490 0.080 Uiso 1 1 . . . .
H(11A) H 0.3375 0.2970 0.5407 0.080 Uiso 1 1 . . . .
H(12A) H 0.2663 0.3563 0.5373 0.080 Uiso 1 1 . . . .
H(13A) H 0.2099 0.4093 0.4444 0.080 Uiso 1 1 . . . .
H(15A) H 0.2095 0.2846 0.2529 0.080 Uiso 1 1 . . . .
H(16A) H 0.2433 0.2682 0.1794 0.080 Uiso 1 1 . . . .
H(17A) H 0.2608 0.3732 0.1323 0.080 Uiso 1 1 . . . .
H(18A) H 0.2596 0.4957 0.1713 0.080 Uiso 1 1 . . . .
H(19A) H 0.2315 0.5125 0.2508 0.080 Uiso 1 1 . . . .
H(26A) H 0.1459 0.5627 0.1975 0.080 Uiso 1 1 . . . .
H(27A) H 0.1453 0.6589 0.1258 0.080 Uiso 1 1 . . . .
H(28A) H 0.1260 0.7825 0.1402 0.080 Uiso 1 1 . . . .
H(29A) H 0.1149 0.8143 0.2248 0.080 Uiso 1 1 . . . .
H(30A) H 0.1227 0.7220 0.3033 0.080 Uiso 1 1 . . . .
H(33A) H 0.1439 0.0052 0.2551 0.080 Uiso 1 1 . . . .
H(34A) H 0.1675 -0.0298 0.1761 0.080 Uiso 1 1 . . . .
H(35A) H 0.1082 -0.0625 0.0785 0.080 Uiso 1 1 . . . .
H(36A) H 0.0273 -0.0620 0.0626 0.080 Uiso 1 1 . . . .
H(37A) H 0.0031 -0.0278 0.1415 0.080 Uiso 1 1 . . . .
H(39A) H 0.1108 0.0704 0.3916 0.080 Uiso 1 1 . . . .
H(40A) H 0.1621 0.0054 0.4858 0.080 Uiso 1 1 . . . .
H(41A) H 0.1764 -0.1231 0.4845 0.080 Uiso 1 1 . . . .
H(42A) H 0.1397 -0.1913 0.3921 0.080 Uiso 1 1 . . . .
H(43A) H 0.0908 -0.1276 0.2986 0.080 Uiso 1 1 . . . .

loop_
_atom_site_aniso_label
_atom_site_aniso_U_11
_atom_site_aniso_U_22
_atom_site_aniso_U_33
_atom_site_aniso_U_12
_atom_site_aniso_U_13
_atom_site_aniso_U_23
Mo(1) 0.032(1) 0.044(1) 0.038(1) -0.001(1) 0.013(1) -0.005(1)
Mo(2) 0.034(1) 0.041(1) 0.039(1) -0.002(1) 0.014(1) -0.002(1)
Mo(3) 0.035(1) 0.040(1) 0.039(1) 0.001(1) 0.013(1) 0.000(1)
P(1) 0.040(2) 0.053(1) 0.052(2) -0.009(1) 0.016(1) -0.008(1)
P(2) 0.032(2) 0.061(1) 0.054(2) -0.005(1) 0.013(1) -0.015(1)
P(3) 0.050(2) 0.042(1) 0.063(2) 0.004(1) 0.022(2) 0.000(1)
I(1) 0.057(1) 0.046(1) 0.075(1) 0.000 0.023(1) 0.000
I(2) 0.043(1) 0.063(1) 0.075(1) 0.006(1) 0.018(1) -0.006(1)
N(1) 0.034(5) 0.057(4) 0.071(6) -0.003(3) 0.018(5) -0.006(4)
N(2) 0.053(9) 0.046(5) 0.088(10) 0.000 0.028(8) 0.000
N(3) 0.465(75) 0.185(26) 0.622(74) 0.072(31) 0.290(61) 0.083(35)
N(4) 0.065(11) 0.122(10) 0.221(17) 0.029(7) 0.058(12) 0.039(9)
O(1) 0.040(4) 0.059(3) 0.040(4) -0.003(3) 0.013(4) -0.008(3)
O(2) 0.050(5) 0.057(3) 0.043(4) 0.002(3) 0.019(4) 0.005(3)
O(3) 0.058(5) 0.049(3) 0.052(4) 0.004(3) 0.021(4) -0.002(3)
O(4) 0.045(4) 0.050(3) 0.039(4) 0.000(2) 0.015(4) -0.005(3)
O(5) 0.040(4) 0.059(3) 0.049(4) 0.003(3) 0.013(4) 0.005(3)
O(6) 0.048(5) 0.055(3) 0.048(5) -0.001(3) 0.022(4) -0.006(3)
O(7) 0.030(4) 0.040(3) 0.047(4) 0.002(2) 0.013(3) -0.002(2)
O(8) 0.028(5) 0.037(4) 0.047(5) 0.000 0.012(4) 0.000
F(10) 0.255(36) 0.065(10) 1.368(130) 0.000 0.279(54) 0.000
C(1) 0.047(10) 0.057(7) 0.056(10) 0.000 0.024(9) 0.000
C(2) 0.059(8) 0.064(6) 0.055(8) -0.006(5) 0.033(7) 0.002(5)
C(3) 0.178(20) 0.094(10) 0.094(13) 0.036(10) 0.098(14) 0.007(8)
C(4) 0.075(9) 0.058(5) 0.040(7) -0.002(5) 0.023(6) 0.000(4)
C(5) 0.047(8) 0.087(8) 0.073(10) 0.015(5) 0.018(7) 0.002(6)
C(6) 0.041(7) 0.058(5) 0.033(6) 0.006(4) 0.007(6) 0.001(4)
C(7) 0.284(32) 0.113(12) 0.205(23) -0.099(16) 0.219(25) -0.078(13)
C(8) 0.038(7) 0.064(5) 0.060(8) 0.000(4) 0.014(6) -0.011(4)
C(9) 0.070(11) 0.121(10) 0.080(11) 0.021(7) 0.031(9) 0.021(8)
C(10) 0.102(16) 0.186(16) 0.104(14) 0.077(12) 0.053(13) 0.065(12)
C(11) 0.088(13) 0.096(9) 0.081(12) 0.016(7) 0.015(10) 0.010(7)
C(12) 0.100(20) 0.285(24) 0.039(12) 0.018(15) 0.016(13) -0.012(12)
C(13) 0.064(14) 0.322(26) 0.036(12) 0.068(13) 0.009(11) -0.008(11)
C(14) 0.048(8) 0.095(8) 0.084(9) -0.014(5) 0.033(8) -0.031(6)
C(15) 0.193(20) 0.130(11) 0.181(17) -0.094(12) 0.159(17) -0.097(11)
C(16) 0.247(30) 0.251(24) 0.236(26) -0.158(22) 0.203(26) -0.185(21)
C(17) 0.184(25) 0.260(25) 0.177(21) -0.124(20) 0.152(21) -0.132(20)
C(18) 0.124(20) 0.234(22) 0.083(14) -0.028(14) 0.062(15) 0.012(12)
C(19) 0.111(15) 0.124(11) 0.086(12) 0.013(9) 0.057(12) 0.004(8)
C(20) 0.038(8) 0.095(8) 0.070(9) -0.001(5) 0.006(7) -0.032(6)
C(25) 0.118(14) 0.085(8) 0.109(12) -0.020(7) 0.071(11) -0.029(7)
C(26) 0.205(22) 0.062(7) 0.094(12) -0.012(8) 0.074(13) -0.007(7)
C(27) 0.274(33) 0.096(11) 0.095(13) 0.004(13) 0.069(17) 0.030(9)
C(28) 0.148(18) 0.091(10) 0.185(19) 0.012(9) 0.111(16) 0.042(11)
C(29) 0.358(38) 0.059(8) 0.294(29) 0.023(13) 0.262(31) 0.029(12)
C(30) 0.240(28) 0.076(9) 0.222(21) -0.002(11) 0.164(21) 0.008(11)
C(31) 0.063(8) 0.048(5) 0.097(10) -0.012(4) 0.041(8) -0.005(5)
C(32) 0.060(8) 0.046(5) 0.063(8) 0.007(4) 0.015(7) -0.002(4)
C(33) 0.066(9) 0.081(7) 0.078(9) 0.004(5) 0.039(8) -0.014(6)
C(34) 0.098(13) 0.080(8) 0.129(14) 0.001(7) 0.069(12) -0.017(8)
C(35) 0.146(19) 0.084(9) 0.112(14) 0.006(9) 0.075(14) -0.020(8)
C(36) 0.104(17) 0.168(15) 0.050(10) 0.021(10) 0.022(11) -0.022(8)
C(37) 0.066(11) 0.117(9) 0.067(10) 0.019(7) 0.012(9) -0.026(7)
C(38) 0.068(9) 0.055(5) 0.071(9) 0.019(5) 0.030(7) 0.014(5)
C(39) 0.101(14) 0.088(9) 0.080(11) 0.025(8) 0.001(10) 0.016(7)
C(40) 0.176(22) 0.083(9) 0.077(11) 0.034(10) -0.025(12) -0.008(7)
C(41) 0.180(23) 0.091(10) 0.086(13) 0.041(11) 0.023(13) 0.030(8)
C(42) 0.201(24) 0.060(8) 0.127(16) 0.043(10) 0.029(15) 0.022(9)
C(43) 0.188(20) 0.069(7) 0.095(12) 0.049(9) 0.042(12) 0.007(7)
C(44) 0.070(12) 0.134(12) 0.146(15) 0.032(8) 0.051(12) 0.028(10)
C(45) 0.058(11) 0.085(9) 0.171(16) 0.007(7) 0.038(11) 0.012(9)
C(46) 0.323(49) 0.184(21) 0.107(17) -0.069(24) 0.071(23) 0.003(15)
C(47) 0.122(26) 0.321(40) 0.114(18) 0.027(24) 0.051(17) -0.019(22)

loop_
_atom_type_symbol
_atom_type_description
_atom_type_scat_dispersion_real
_atom_type_scat_dispersion_imag
_atom_type_scat_source
C C 0.0033 0.0016 'International Tables Vol C Tables 4.2.6.8 and 6.1.1.4'
H H 0.0000 0.0000 'International Tables Vol C Tables 4.2.6.8 and 6.1.1.4'
N N 0.0061 0.0033 'International Tables Vol C Tables 4.2.6.8 and 6.1.1.4'
O O 0.0106 0.0060 'International Tables Vol C Tables 4.2.6.8 and 6.1.1.4'
F F 0.0171 0.0103 'International Tables Vol C Tables 4.2.6.8 and 6.1.1.4'
P P 0.1023 0.0942 'International Tables Vol C Tables 4.2.6.8 and 6.1.1.4'
Mo Mo -1.6832 0.6857 'International Tables Vol C Tables 4.2.6.8 and 6.1.1.4'
I I -0.4742 1.8119 'International Tables Vol C Tables 4.2.6.8 and 6.1.1.4'

loop_
_geom_angle_atom_site_label_1
_geom_angle_atom_site_label_2
_geom_angle_atom_site_label_3
_geom_angle
_geom_angle_site_symmetry_1
_geom_angle_site_symmetry_3
_geom_angle_publ_flag
Mo(2) Mo(1) I(1) 173.1(1) . . y
Mo(2) Mo(1) P(2) 98.2(1) . . .
Mo(2) Mo(1) O(1) 91.9(2) . . .
P(2) Mo(1) O(1) 87.8(2) . . .
Mo(2) Mo(1) O(3) 90.7(2) . . .
P(2) Mo(1) O(3) 94.3(2) . . .
O(1) Mo(1) O(3) 176.4(2) . . .
Mo(2) Mo(1) O(7) 92.6(1) . . .
P(2) Mo(1) O(7) 168.6(2) . . .
O(1) Mo(1) O(7) 88.4(3) . . .
O(3) Mo(1) O(7) 89.0(3) . . .
Mo(1) Mo(2) I(2) 173.2(1) . . y
Mo(1) Mo(2) P(1) 98.7(1) . . .
Mo(1) Mo(2) O(2) 90.7(2) . . .
P(1) Mo(2) O(2) 93.4(2) . . .
Mo(1) Mo(2) O(4) 91.8(2) . . .
P(1) Mo(2) O(4) 88.5(2) . . .
O(2) Mo(2) O(4) 176.5(3) . . .
Mo(1) Mo(2) O(8) 93.5(2) . . .
P(1) Mo(2) O(8) 167.4(2) . . .
O(2) Mo(2) O(8) 89.2(2) . . .
O(4) Mo(2) O(8) 88.3(2) . . .
Mo(3a) Mo(3) I(2) 173.9(1) 2 . y
P(3) Mo(3) O(5) 93.5(2) . . .
P(3) Mo(3) O(6) 89.5(2) . . .
O(5) Mo(3) O(6) 175.8(2) . . .
P(3) Mo(3) O(7) 167.9(2) . . .
O(5) Mo(3) O(7) 88.7(2) . . .
O(6) Mo(3) O(7) 87.9(2) . . .
P(3) Mo(3) Mo(3A) 98.5(1) . 2 .
O(5) Mo(3) Mo(3A) 91.2(2) . 2 .
O(6) Mo(3) Mo(3A) 91.3(2) . 2 .
O(7) Mo(3) Mo(3A) 93.3(2) . 2 .
Mo(2) I(1) Mo(2a) 72.3(1) . 2 y
Mo(1) I(2) Mo(3) 72.7(1) . . y
Mo(2) P(1) N(1) 111.0(3) . . .
Mo(2) P(1) C(20) 116.4(5) . . .
N(1) P(1) C(20) 103.9(5) . . .
Mo(2) P(1) C(31) 115.6(3) . . .
N(1) P(1) C(31) 104.7(6) . . .
C(20) P(1) C(31) 103.9(5) . . .
Mo(1) P(2) N(1) 110.8(3) . . .
Mo(1) P(2) C(8) 116.4(4) . . .
N(1) P(2) C(8) 104.2(4) . . .
Mo(1) P(2) C(14) 115.2(4) . . .
N(1) P(2) C(14) 104.0(5) . . .
C(8) P(2) C(14) 104.9(6) . . .
Mo(3) P(3) N(2) 110.8(3) . . .
Mo(3) P(3) C(32) 112.9(3) . . .
N(2) P(3) C(32) 104.2(4) . . .
Mo(3) P(3) C(38) 119.7(3) . . .
N(2) P(3) C(38) 104.3(5) . . .
C(32) P(3) C(38) 103.5(6) . . .
P(1) N(1) P(2) 120.4(5) . . .
P(3) N(2) P(3A) 121.1(6) . . 2
Mo(1) O(1) C(2) 115.6(7) . . .
Mo(2) O(2) C(2) 115.6(6) . . .
Mo(1) O(3) C(4) 116.1(6) . . .
Mo(2) O(4) C(4) 115.6(7) . . .
Mo(3) O(5) C(6) 115.8(5) . . .
Mo(3) O(6) C(6A) 115.3(8) . . 2
Mo(1) O(7) Mo(3) 126.1(3) . . .
Mo(1) O(7) C(1) 117.4(5) . . .
Mo(3) O(7) C(1) 116.5(5) . . .
Mo(2) O(8) C(1) 116.6(2) . . .
Mo(2) O(8) Mo(2A) 126.7(3) . . 2
C(1) O(8) Mo(2A) 116.6(2) . . 2
O(7) C(1) O(8) 119.8(5) . . .
O(7) C(1) O(7A) 120.3(9) . . 2
O(8) C(1) O(7A) 119.8(5) . . 2
O(1) C(2) O(2) 126.1(11) . . .
O(1) C(2) C(3) 118.2(11) . . .
O(2) C(2) C(3) 115.7(9) . . .
F(4) C(3) F(5) 107.6(23) . . .
F(4) C(3) F(6) 97.1(23) . . .
F(5) C(3) F(6) 114.8(16) . . .
F(4') C(3) F(5') 108.7(17) . . .
F(4') C(3) F(6') 95.0(19) . . .
F(5') C(3) F(6') 118.0(18) . . .
F(4) C(3) C(2) 107.6(16) . . .
F(5) C(3) C(2) 114.9(18) . . .
F(6) C(3) C(2) 113.0(17) . . .
F(4') C(3) C(2) 100.7(12) . . .
F(5') C(3) C(2) 117.5(23) . . .
F(6') C(3) C(2) 112.6(13) . . .
O(3) C(4) O(4) 125.6(11) . . .
O(3) C(4) C(5) 118.4(8) . . .
O(4) C(4) C(5) 116.0(10) . . .
F(1) C(5) F(2) 111.0(15) . . .
F(1) C(5) F(3) 110.6(13) . . .
F(2) C(5) F(3) 103.7(16) . . .
F(1') C(5) F(2') 98.5(20) . . .
F(1') C(5) F(3') 112.3(14) . . .
F(2') C(5) F(3') 111.8(19) . . .
F(1) C(5) C(4) 106.6(15) . . .
F(2) C(5) C(4) 113.0(11) . . .
F(3) C(5) C(4) 112.1(12) . . .
F(1') C(5) C(4) 113.3(13) . . .
F(2') C(5) C(4) 108.2(14) . . .
F(3') C(5) C(4) 112.1(17) . . .
O(5) C(6) C(7) 111.5(14) . . .
O(5) C(6) O(6A) 126.4(10) . . 2
C(7) C(6) O(6A) 121.9(16) . . 2
F(7) C(7) F(8) 87.1(23) . . .
F(7) C(7) F(9) 108.1(20) . . .
F(8) C(7) F(9) 124.0(24) . . .
F(7') C(7) F(8') 107.9(25) . . .
F(7') C(7) F(9') 103.3(25) . . .
F(8') C(7) F(9') 119.8(23) . . .
F(7) C(7) C(6) 98.5(14) . . .
F(8) C(7) C(6) 106.3(16) . . .
F(9) C(7) C(6) 123.1(31) . . .
P(2) C(8) C(9) 123.8(11) . . .
P(2) C(8) C(13) 118.8(11) . . .
C(9) C(8) C(13) 117.3(12) . . .
C(8) C(9) C(10) 120.7(17) . . .
C(9) C(10) C(11) 122.9(18) . . .
C(10) C(11) C(12) 116.0(14) . . .
C(11) C(12) C(13) 120.0(20) . . .
C(8) C(13) C(12) 123.0(19) . . .
P(2) C(14) C(15) 120.5(13) . . .
P(2) C(14) C(19) 121.5(11) . . .
C(15) C(14) C(19) 117.8(17) . . .
C(14) C(15) C(16) 119.6(17) . . .
C(15) C(16) C(17) 122.8(22) . . .
C(16) C(17) C(18) 118.9(26) . . .
C(17) C(18) C(19) 119.7(21) . . .
C(14) C(19) C(18) 121.0(15) . . .
P(1) C(20) C(21) 116.5(21) . . .
P(1) C(20) C(21') 114.8(23) . . .
P(1) C(20) C(25) 125.3(9) . . .
C(21) C(20) C(25) 102.1(27) . . .
C(21') C(20) C(25) 116.6(23) . . .
C(20) C(21) C(22) 124.9(34) . . .
C(21) C(22) C(23) 104.0(40) . . .
C(22) C(23) C(24) 120.3(52) . . .
C(23) C(24) C(25) 117.9(47) . . .
C(20) C(21') C(22') 122.0(43) . . .
C(21') C(22') C(23') 112.5(34) . . .
C(22') C(23') C(24') 127.9(36) . . .
C(23') C(24') C(25) 110.3(42) . . .
C(20) C(25) C(24) 122.5(29) . . .
C(20) C(25) C(24') 123.3(22) . . .
C(24) C(25) C(24') 13.6(27) . . .
C(27) C(26) C(31) 122.5(13) . . .
C(26) C(27) C(28) 118.8(21) . . .
C(27) C(28) C(29) 120.9(19) . . .
C(28) C(29) C(30) 122.8(17) . . .
C(29) C(30) C(31) 118.8(23) . . .
P(1) C(31) C(26) 120.1(8) . . .
P(1) C(31) C(30) 123.6(15) . . .
C(26) C(31) C(30) 115.7(15) . . .
P(3) C(32) C(33) 122.9(8) . . .
P(3) C(32) C(37) 118.2(11) . . .
C(33) C(32) C(37) 118.8(14) . . .
C(32) C(33) C(34) 122.6(11) . . .
C(33) C(34) C(35) 119.2(18) . . .
C(34) C(35) C(36) 118.3(20) . . .
C(35) C(36) C(37) 123.1(14) . . .
C(32) C(37) C(36) 117.9(15) . . .
P(3) C(38) C(39) 122.5(8) . . .
P(3) C(38) C(43) 120.8(9) . . .
C(39) C(38) C(43) 116.6(11) . . .
C(38) C(39) C(40) 121.8(12) . . .
C(39) C(40) C(41) 120.2(14) . . .
C(40) C(41) C(42) 119.4(14) . . .
C(41) C(42) C(43) 120.9(13) . . .
C(38) C(43) C(42) 120.9(13) . . .
N(4) C(45) C(44) 175.2(21) . . .
N(3) C(47) C(46) 175.6(31) . . .

loop_
_geom_bond_atom_site_label_1
_geom_bond_atom_site_label_2
_geom_bond_distance
_geom_bond_site_symmetry_2
_geom_bond_publ_flag
Mo(1) Mo(2) 2.150(1) . y
Mo(1) I(2) 3.202(1) . y
Mo(1) P(2) 2.559(3) . .
Mo(1) O(1) 2.111(7) . .
Mo(1) O(3) 2.134(7) . .
Mo(1) O(7) 2.127(6) . .
Mo(2) I(1) 3.195(1) . y
Mo(2) P(1) 2.553(3) . .
Mo(2) O(2) 2.130(7) . .
Mo(2) O(4) 2.105(7) . .
Mo(2) O(8) 2.134(3) . .
Mo(3) I(2) 3.202(1) . y
Mo(3) P(3) 2.540(2) . .
Mo(3) O(5) 2.125(7) . .
Mo(3) O(6) 2.129(8) . .
Mo(3) O(7) 2.131(5) . .
Mo(3) Mo(3A) 2.154(2) 2 y
P(1) N(1) 1.679(9) . .
P(1) C(20) 1.791(13) . .
P(1) C(31) 1.827(12) . .
P(2) N(1) 1.689(7) . .
P(2) C(8) 1.829(9) . .
P(2) C(14) 1.831(17) . .
P(3) N(2) 1.674(5) . .
P(3) C(32) 1.839(14) . .
P(3) C(38) 1.792(10) . .
N(2) P(3A) 1.674(5) 2 .
N(3) C(47) 1.182(52) . .
N(4) C(45) 1.083(25) . .
O(1) C(2) 1.258(11) . .
O(2) C(2) 1.266(13) . .
O(3) C(4) 1.241(14) . .
O(4) C(4) 1.284(10) . .
O(5) C(6) 1.256(16) . .
O(6) C(6A) 1.262(11) 2 .
O(7) C(1) 1.384(8) . .
O(8) C(1) 1.365(13) . .
O(8) Mo(2A) 2.134(3) 2 .
F(1) C(5) 1.386(24) . .
F(2) C(5) 1.320(27) . .
F(3) C(5) 1.319(19) . .
F(1') C(5) 1.276(23) . .
F(2') C(5) 1.386(42) . .
F(3') C(5) 1.298(23) . .
F(4) C(3) 1.276(43) . .
F(5) C(3) 1.223(21) . .
F(6) C(3) 1.309(25) . .
F(4') C(3) 1.512(29) . .
F(5') C(3) 1.240(28) . .
F(6') C(3) 1.284(25) . .
F(7) C(7) 1.538(35) . .
F(8) C(7) 1.384(37) . .
F(9) C(7) 1.158(32) . .
F(7') C(7) 1.342(42) . .
F(8') C(7) 1.274(27) . .
F(9') C(7) 1.218(27) . .
C(1) O(7A) 1.384(8) 2 .
C(2) C(3) 1.555(23) . .
C(4) C(5) 1.549(19) . .
C(6) C(7) 1.586(30) . .
C(6) O(6A) 1.262(11) 2 .
C(8) C(9) 1.357(20) . .
C(8) C(13) 1.329(24) . .
C(9) C(10) 1.369(20) . .
C(10) C(11) 1.347(29) . .
C(11) C(12) 1.388(31) . .
C(12) C(13) 1.376(22) . .
C(14) C(15) 1.388(20) . .
C(14) C(19) 1.370(22) . .
C(15) C(16) 1.366(38) . .
C(16) C(17) 1.346(37) . .
C(17) C(18) 1.357(33) . .
C(18) C(19) 1.405(30) . .
C(20) C(21) 1.345(38) . .
C(20) C(21') 1.389(44) . .
C(20) C(25) 1.327(26) . .
C(21) C(22) 1.564(66) . .
C(21) C(21') 1.447(61) . .
C(22) C(23) 1.510(89) . .
C(23) C(24) 1.225(60) . .
C(24) C(25) 1.434(55) . .
C(21') C(22') 1.547(53) . .
C(22') C(23') 1.348(69) . .
C(23') C(24') 1.452(58) . .
C(24') C(25) 1.482(51) . .
C(26) C(27) 1.407(24) . .
C(26) C(31) 1.349(24) . .
C(27) C(28) 1.320(24) . .
C(28) C(29) 1.259(39) . .
C(29) C(30) 1.421(31) . .
C(30) C(31) 1.376(18) . .
C(32) C(33) 1.332(20) . .
C(32) C(37) 1.374(15) . .
C(33) C(34) 1.363(26) . .
C(34) C(35) 1.358(21) . .
C(35) C(36) 1.337(32) . .
C(36) C(37) 1.371(26) . .
C(38) C(39) 1.340(17) . .
C(38) C(43) 1.383(16) . .
C(39) C(40) 1.432(19) . .
C(40) C(41) 1.312(20) . .
C(41) C(42) 1.353(23) . .
C(42) C(43) 1.392(21) . .
C(44) C(45) 1.490(25) . .
C(46) C(47) 1.596(47) . .
